data_1530189
loop_
_publ_author_name
'Koehler, J.'
'Simon, A.'
'Hibble, S.J.'
'Cheetham, A.K.'

_publ_section_title
;
 A Single-Crystal and Synchrotron Powder X-Ray Refinement of the Structure
 of Sr Nb8 O14, a New Oxoniobate containing Nb6 Octahedra
;
_journal_name_full 'Journal of the Less-Common Metals'
_journal_page_first 123
_journal_page_last 133
_journal_volume 142
_journal_year 1988
_chemical_formula_sum 'Nb8 O14 Sr'
_chemical_name_systematic 'Sr Nb8 O14'
_space_group_IT_number 55
_symmetry_space_group_name_Hall '-P 2 2ab'
_symmetry_space_group_name_H-M 'P b a m'
_cell_angle_alpha 90
_cell_angle_beta 90
_cell_angle_gamma 90
_cell_formula_units_Z 2
_cell_length_a 9.257
_cell_length_b 10.301
_cell_length_c 5.954
_cell_volume 567.752
_citation_journal_id_ASTM JCOMAH
_cod_data_source_file Koehler_JCOMAH_1988_1663.cif
_cod_data_source_block Nb8O14Sr1
_cod_original_cell_volume 567.7517
_cod_original_formula_sum 'Nb8 O14 Sr1'
_cod_database_code 1530189

loop_
_symmetry_equiv_pos_as_xyz
x,y,z
-x,-y,z
x+1/2,-y+1/2,-z
-x+1/2,y+1/2,-z
-x,-y,-z
x,y,-z
-x-1/2,y-1/2,z
x-1/2,-y-1/2,z

loop_
_atom_site_label
_atom_site_type_symbol
_atom_site_fract_x
_atom_site_fract_y
_atom_site_fract_z
_atom_site_occupancy
_atom_site_U_iso_or_equiv
Sr1 Sr+2 0 0.5 0.5 1 0.0
Nb1 Nb+2 0.126 0.9232 0.732 1 0.0
O6 O-2 0.0053 0.7463 0.7472 1 0.0
O3 O-2 0 0 0 1 0.0
O4 O-2 0 0.5 0 1 0.0
O1 O-2 0.2361 0.821 0 1 0.0
Nb2 Nb+2 0.1207 0.165 0.5 1 0.0
Nb3 Nb+5 0.1159 0.6631 0 1 0.0
O2 O-2 0.2372 0.348 0.5 1 0.0
O5 O-2 0.2393 0.5867 0.2531 1 0.0
